data_4038716
loop_
_publ_author_name
'G\"oricke, Fabian'
'Haseloff, Stefan'
'Laue, Michael'
'Schneider, Maximilian'
'Brumme, Thomas'
'Schneider, Christoph'

_publ_section_title
;
 Phosphoric Acid-Catalyzed Formation of Hydrogen-Bonded ortho-Quinone
 Methides. Enantioselective Cycloaddition with \b-Dicarbonyl Compounds
 toward Benzannulated Oxygen Heterocycles.
;
_journal_name_full 'The Journal of organic chemistry'
_journal_paper_doi 10.1021/acs.joc.0c01375
_journal_year 2020
_chemical_formula_sum 'C21 H19 O2'
_chemical_formula_weight 303.36
_space_group_crystal_system tetragonal
_space_group_IT_number 92
_space_group_name_Hall 'P 4abw 2nw'
_space_group_name_H-M_alt 'P 41 21 2'
_atom_sites_solution_hydrogens geom
_audit_creation_method SHELXL-2014/7
_cell_angle_alpha 90
_cell_angle_beta 90
_cell_angle_gamma 90
_cell_formula_units_Z 8
_cell_length_a 8.72090(10)
_cell_length_b 8.72090(10)
_cell_length_c 41.8621(6)
_cell_measurement_reflns_used 894
_cell_measurement_temperature 160(2)
_cell_measurement_theta_max 28
_cell_measurement_theta_min 6
_cell_volume 3183.78(7)
_computing_cell_refinement 'PILATUS (Fa.STOE)'
_computing_data_collection 'PILATUS (Fa.STOE)'
_computing_data_reduction 'PILATUS (Fa.STOE)'
_computing_molecular_graphics 'ORTEP3 for WINDOWS (L.J.Farrugia)'
_computing_publication_material 'WINGX (L.J.Farrugia)'
_computing_structure_refinement 'SHELXL-2014/7 (Sheldrick, 2014)'
_computing_structure_solution 'SHELXS-97 (Sheldrick, 1997)'
_diffrn_ambient_temperature 293(2)
_diffrn_measured_fraction_theta_full 0.999
_diffrn_measured_fraction_theta_max 0.999
_diffrn_measurement_device_type 'STADIVARI (Fa.STOE)'
_diffrn_measurement_method 'omega scans'
_diffrn_radiation_type CuK\a
_diffrn_radiation_wavelength 1.54186
_diffrn_reflns_av_R_equivalents 0.0230
_diffrn_reflns_av_unetI/netI 0.0086
_diffrn_reflns_Laue_measured_fraction_full 0.999
_diffrn_reflns_Laue_measured_fraction_max 0.999
_diffrn_reflns_limit_h_max 10
_diffrn_reflns_limit_h_min -10
_diffrn_reflns_limit_k_max 5
_diffrn_reflns_limit_k_min -10
_diffrn_reflns_limit_l_max 51
_diffrn_reflns_limit_l_min -42
_diffrn_reflns_number 37385
_diffrn_reflns_point_group_measured_fraction_full 1.000
_diffrn_reflns_point_group_measured_fraction_max 0.997
_diffrn_reflns_theta_full 67.686
_diffrn_reflns_theta_max 70.626
_diffrn_reflns_theta_min 4.224
_diffrn_source 'sealed tube Cu'
_exptl_absorpt_coefficient_mu 0.079
_exptl_crystal_colour colourless
_exptl_crystal_density_diffrn 0.158
_exptl_crystal_description none
_exptl_crystal_F_000 161
_exptl_crystal_size_max 0.4
_exptl_crystal_size_mid 0.3
_exptl_crystal_size_min 0.3
_refine_diff_density_max 0.132
_refine_diff_density_min -0.175
_refine_diff_density_rms 0.039
_refine_ls_abs_structure_details
;
 Flack x determined using 1115 quotients [(I+)-(I-)]/[(I+)+(I-)]
 (Parsons, Flack and Wagner, Acta Cryst. B69 (2013) 249-259).
;
_refine_ls_abs_structure_Flack -0.01(4)
_refine_ls_extinction_method none
_refine_ls_goodness_of_fit_ref 0.939
_refine_ls_hydrogen_treatment constr
_refine_ls_matrix_type full
_refine_ls_number_parameters 210
_refine_ls_number_reflns 3050
_refine_ls_number_restraints 0
_refine_ls_restrained_S_all 0.939
_refine_ls_R_factor_all 0.0295
_refine_ls_R_factor_gt 0.0288
_refine_ls_shift/su_max 0.115
_refine_ls_shift/su_mean 0.005
_refine_ls_structure_factor_coef Fsqd
_refine_ls_weighting_details 'w=1/[\s^2^(Fo^2^)+(0.1000P)^2^] where P=(Fo^2^+2Fc^2^)/3'
_refine_ls_weighting_scheme calc
_refine_ls_wR_factor_gt 0.0971
_refine_ls_wR_factor_ref 0.0984
_reflns_Friedel_coverage 0.609
_reflns_Friedel_fraction_full 1.000
_reflns_Friedel_fraction_max 0.995
_reflns_number_gt 2967
_reflns_number_total 3050
_reflns_threshold_expression 'I > 2\s(I)'
_cod_data_source_file jo0c01375_si_008.cif
_cod_data_source_block shelx
_cod_original_cell_volume 3183.78(9)
_cod_database_code 4038716
_shelx_shelxl_version_number 2014/7
_shelx_space_group_comment
;
The symmetry employed for this shelxl refinement is uniquely defined
by the following loop, which should always be used as a source of
symmetry information in preference to the above space-group names.
They are only intended as comments.
;

loop_
_space_group_symop_operation_xyz
'x, y, z'
'-y+1/2, x+1/2, z+1/4'
'-x, -y, z+1/2'
'y+1/2, -x+1/2, z+3/4'
'x+1/2, -y+1/2, -z+3/4'
'-x+1/2, y+1/2, -z+1/4'
'y, x, -z'
'-y, -x, -z+1/2'

loop_
_atom_site_label
_atom_site_type_symbol
_atom_site_fract_x
_atom_site_fract_y
_atom_site_fract_z
_atom_site_U_iso_or_equiv
_atom_site_adp_type
_atom_site_occupancy
_atom_site_site_symmetry_order
_atom_site_calc_flag
_atom_site_refinement_flags_posn
_atom_site_refinement_flags_adp
_atom_site_refinement_flags_occupancy
_atom_site_disorder_assembly
_atom_site_disorder_group
O1 O 0.45969(13) 0.34303(14) 0.10484(2) 0.0383(3) Uani 1 1 d . . . . .
O2 O 0.17630(12) 0.20374(13) 0.19635(2) 0.0332(3) Uani 1 1 d . . . . .
C9 C 0.45347(17) 0.17109(16) 0.20045(3) 0.0276(3) Uani 1 1 d . . . . .
C11 C 0.39565(19) -0.00118(17) 0.25637(3) 0.0345(3) Uani 1 1 d . . . . .
C6 C 0.33076(16) 0.28314(16) 0.15244(3) 0.0271(3) Uani 1 1 d . . . . .
C8 C 0.30599(18) 0.14677(16) 0.21190(3) 0.0290(3) Uani 1 1 d . . . . .
C5 C 0.19288(17) 0.25801(16) 0.16604(3) 0.0288(3) Uani 1 1 d . . . . .
C10 C 0.27533(18) 0.06234(17) 0.23909(3) 0.0327(3) Uani 1 1 d . . . . .
H10 H 0.1747 0.0481 0.2458 0.039 Uiso 1 1 calc R U . . .
C17 C 0.48018(16) 0.26496(16) 0.17045(3) 0.0267(3) Uani 1 1 d . . . . .
H17 H 0.5509 0.2075 0.1568 0.032 Uiso 1 1 calc R U . . .
C4 C 0.04087(18) 0.28395(19) 0.15069(4) 0.0346(3) Uani 1 1 d . . . . .
H4A H -0.0291 0.3287 0.1661 0.042 Uiso 1 1 calc R U . . .
H4B H -0.0015 0.1865 0.1438 0.042 Uiso 1 1 calc R U . . .
C12 C 0.54397(19) 0.02406(17) 0.24571(3) 0.0344(3) Uani 1 1 d . . . . .
H12 H 0.6253 -0.0165 0.2573 0.041 Uiso 1 1 calc R U . . .
C1 C 0.33654(17) 0.32472(16) 0.11832(3) 0.0295(3) Uani 1 1 d . . . . .
C23 C 0.66661(17) 0.47925(18) 0.15764(3) 0.0338(3) Uani 1 1 d . . . . .
H23 H 0.6977 0.4237 0.1398 0.041 Uiso 1 1 calc R U . . .
C2 C 0.18634(19) 0.33599(19) 0.10058(3) 0.0361(4) Uani 1 1 d . . . . .
H2A H 0.1605 0.2363 0.0918 0.043 Uiso 1 1 calc R U . . .
H2B H 0.1977 0.4069 0.0829 0.043 Uiso 1 1 calc R U . . .
C13 C 0.57565(18) 0.10828(16) 0.21811(3) 0.0308(3) Uani 1 1 d . . . . .
C16 C 0.73916(18) 0.1326(2) 0.20767(4) 0.0395(4) Uani 1 1 d . . . . .
H16A H 0.7488 0.1082 0.1854 0.059 Uiso 1 1 calc R U . . .
H16B H 0.8056 0.0673 0.2199 0.059 Uiso 1 1 calc R U . . .
H16C H 0.7673 0.2378 0.2111 0.059 Uiso 1 1 calc R U . . .
C3 C 0.05612(18) 0.39032(19) 0.12208(3) 0.0359(3) Uani 1 1 d . . . . .
H3A H 0.0767 0.4939 0.1294 0.043 Uiso 1 1 calc R U . . .
H3B H -0.0392 0.3914 0.1101 0.043 Uiso 1 1 calc R U . . .
C19 C 0.50822(19) 0.50583(19) 0.20378(4) 0.0350(3) Uani 1 1 d . . . . .
H19 H 0.4326 0.4679 0.2173 0.042 Uiso 1 1 calc R U . . .
C22 C 0.73402(19) 0.6203(2) 0.16417(4) 0.0409(4) Uani 1 1 d . . . . .
H22 H 0.8105 0.6583 0.1509 0.049 Uiso 1 1 calc R U . . .
C18 C 0.55334(16) 0.42069(16) 0.17750(3) 0.0272(3) Uani 1 1 d . . . . .
C21 C 0.6873(2) 0.70421(19) 0.19047(4) 0.0437(4) Uani 1 1 d . . . . .
H21 H 0.7319 0.7988 0.1948 0.052 Uiso 1 1 calc R U . . .
C20 C 0.5745(2) 0.64705(19) 0.21018(4) 0.0438(4) Uani 1 1 d . . . . .
H20 H 0.5426 0.7034 0.2278 0.053 Uiso 1 1 calc R U . . .
C15 C 0.3631(2) -0.0957(2) 0.28572(4) 0.0449(4) Uani 1 1 d . . . . .
H15A H 0.2839 -0.0473 0.2980 0.067 Uiso 1 1 calc R U . . .
H15B H 0.4546 -0.1038 0.2984 0.067 Uiso 1 1 calc R U . . .
H15C H 0.3301 -0.1963 0.2794 0.067 Uiso 1 1 calc R U . . .

loop_
_atom_site_aniso_label
_atom_site_aniso_U_11
_atom_site_aniso_U_22
_atom_site_aniso_U_33
_atom_site_aniso_U_23
_atom_site_aniso_U_13
_atom_site_aniso_U_12
O1 0.0367(6) 0.0491(7) 0.0291(5) 0.0014(4) 0.0045(4) 0.0008(5)
O2 0.0292(5) 0.0395(6) 0.0308(5) 0.0050(4) 0.0043(4) 0.0012(4)
C9 0.0333(7) 0.0234(6) 0.0260(6) -0.0025(5) 0.0003(5) -0.0025(5)
C11 0.0496(9) 0.0267(7) 0.0274(6) -0.0004(5) 0.0029(6) -0.0010(6)
C6 0.0276(7) 0.0258(6) 0.0278(6) -0.0030(5) -0.0011(5) 0.0000(5)
C8 0.0331(7) 0.0267(6) 0.0272(6) -0.0025(5) 0.0006(5) 0.0004(5)
C5 0.0306(7) 0.0270(7) 0.0288(6) -0.0012(5) 0.0001(5) 0.0001(5)
C10 0.0380(8) 0.0299(7) 0.0303(6) -0.0013(6) 0.0070(6) -0.0036(6)
C17 0.0271(7) 0.0260(7) 0.0268(6) -0.0018(5) 0.0022(5) -0.0002(5)
C4 0.0277(7) 0.0368(8) 0.0393(7) 0.0016(6) -0.0017(6) -0.0016(6)
C12 0.0427(8) 0.0281(7) 0.0324(7) 0.0017(6) -0.0082(6) 0.0003(6)
C1 0.0336(8) 0.0269(7) 0.0281(6) -0.0031(5) 0.0009(5) 0.0012(5)
C23 0.0292(7) 0.0365(8) 0.0358(6) 0.0036(6) 0.0014(6) -0.0019(6)
C2 0.0388(9) 0.0405(8) 0.0291(6) 0.0005(6) -0.0038(6) 0.0019(6)
C13 0.0345(8) 0.0247(7) 0.0331(7) 0.0002(5) -0.0020(6) -0.0029(6)
C16 0.0324(8) 0.0381(9) 0.0480(9) 0.0093(7) -0.0062(7) -0.0007(6)
C3 0.0312(8) 0.0385(8) 0.0379(7) 0.0022(6) -0.0053(6) 0.0024(6)
C19 0.0401(8) 0.0314(7) 0.0335(7) -0.0013(6) 0.0040(6) -0.0018(6)
C22 0.0319(8) 0.0420(9) 0.0489(8) 0.0093(7) -0.0034(6) -0.0090(7)
C18 0.0259(6) 0.0270(7) 0.0287(6) 0.0023(5) -0.0036(5) -0.0002(5)
C21 0.0492(9) 0.0301(8) 0.0517(9) 0.0052(7) -0.0160(7) -0.0100(7)
C20 0.0563(10) 0.0335(8) 0.0415(8) -0.0057(7) -0.0043(7) -0.0030(7)
C15 0.0627(11) 0.0381(9) 0.0341(7) 0.0090(7) 0.0034(8) 0.0006(8)

loop_
_atom_type_symbol
_atom_type_description
_atom_type_scat_dispersion_real
_atom_type_scat_dispersion_imag
_atom_type_scat_source
C C 0.0181 0.0091 'International Tables Vol C Tables 4.2.6.8 and 6.1.1.4'
H H 0.0000 0.0000 'International Tables Vol C Tables 4.2.6.8 and 6.1.1.4'
O O 0.0492 0.0322 'International Tables Vol C Tables 4.2.6.8 and 6.1.1.4'

loop_
_geom_angle_atom_site_label_1
_geom_angle_atom_site_label_2
_geom_angle_atom_site_label_3
_geom_angle
_geom_angle_site_symmetry_1
_geom_angle_site_symmetry_3
_geom_angle_publ_flag
C5 O2 C8 118.16(11) . . ?
C8 C9 C13 117.41(13) . . ?
C8 C9 C17 120.68(12) . . ?
C13 C9 C17 121.90(13) . . ?
C12 C11 C10 118.28(13) . . ?
C12 C11 C15 121.70(14) . . ?
C10 C11 C15 120.02(15) . . ?
C5 C6 C1 118.64(12) . . ?
C5 C6 C17 122.72(12) . . ?
C1 C6 C17 118.61(12) . . ?
C10 C8 C9 123.01(14) . . ?
C10 C8 O2 114.64(13) . . ?
C9 C8 O2 122.34(12) . . ?
C6 C5 O2 122.98(13) . . ?
C6 C5 C4 125.92(13) . . ?
O2 C5 C4 111.10(12) . . ?
C8 C10 C11 119.67(14) . . ?
C6 C17 C9 109.67(11) . . ?
C6 C17 C18 111.23(11) . . ?
C9 C17 C18 112.56(11) . . ?
C5 C4 C3 110.75(13) . . ?
C11 C12 C13 122.31(14) . . ?
O1 C1 C6 120.58(13) . . ?
O1 C1 C2 121.77(12) . . ?
C6 C1 C2 117.58(12) . . ?
C18 C23 C22 120.56(14) . . ?
C1 C2 C3 112.11(12) . . ?
C12 C13 C9 119.29(14) . . ?
C12 C13 C16 120.09(14) . . ?
C9 C13 C16 120.62(13) . . ?
C4 C3 C2 109.91(13) . . ?
C18 C19 C20 120.76(15) . . ?
C21 C22 C23 119.98(15) . . ?
C19 C18 C23 118.74(14) . . ?
C19 C18 C17 120.74(13) . . ?
C23 C18 C17 120.52(12) . . ?
C20 C21 C22 119.72(15) . . ?
C21 C20 C19 120.23(15) . . ?

loop_
_geom_bond_atom_site_label_1
_geom_bond_atom_site_label_2
_geom_bond_distance
_geom_bond_site_symmetry_2
_geom_bond_publ_flag
O1 C1 1.2236(18) . ?
O2 C5 1.3620(17) . ?
O2 C8 1.3964(18) . ?
C9 C8 1.389(2) . ?
C9 C13 1.408(2) . ?
C9 C17 1.5171(17) . ?
C11 C12 1.386(2) . ?
C11 C10 1.390(2) . ?
C11 C15 1.507(2) . ?
C6 C5 1.348(2) . ?
C6 C1 1.4748(19) . ?
C6 C17 1.5137(18) . ?
C8 C10 1.382(2) . ?
C5 C4 1.490(2) . ?
C17 C18 1.5292(18) . ?
C4 C3 1.521(2) . ?
C12 C13 1.397(2) . ?
C1 C2 1.509(2) . ?
C23 C18 1.389(2) . ?
C23 C22 1.391(2) . ?
C2 C3 1.524(2) . ?
C13 C16 1.506(2) . ?
C19 C18 1.384(2) . ?
C19 C20 1.386(2) . ?
C22 C21 1.383(3) . ?
C21 C20 1.377(3) . ?
